data_7027968
loop_
_publ_author_name
'D\"orfler, Udo'
'Clegg, William'
'Kennedy, John D.'
'Thornton-Pett, Mark'

_publ_section_title
;
 Polyhedral azaborane chemistry. Nitrogen-vertex incorporation in
 metallaazaborane formation from 4-(NHEt2)B9H13. Two isomers of
 [(\h5-C5Me5)RhB9H12(NEt2)]
;
_journal_issue 14
_journal_name_full 'Journal of the Chemical Society, Dalton Transactions'
_journal_page_first 2353
_journal_paper_doi 10.1039/a801547c
_journal_year 1998
_chemical_formula_sum 'C14 H37 B9 N Rh'
_chemical_formula_weight 419.65
_chemical_name_systematic
; 
 ? 
;
_space_group_IT_number 14
_symmetry_cell_setting monoclinic
_symmetry_space_group_name_Hall '-P 2yn'
_symmetry_space_group_name_H-M 'P 1 21/n 1'
_atom_sites_solution_hydrogens geom
_atom_sites_solution_primary direct
_atom_sites_solution_secondary difmap
_audit_creation_method SHELXL
_cell_angle_alpha 90.00
_cell_angle_beta 93.248(2)
_cell_angle_gamma 90.00
_cell_formula_units_Z 4
_cell_length_a 8.1876(5)
_cell_length_b 14.3398(9)
_cell_length_c 17.9158(11)
_cell_measurement_temperature 160(2)
_cell_volume 2100.1(2)
_computing_cell_refinement 'local program'
_computing_data_collection 'Siemens SMART'
_computing_data_reduction 'Siemens Saint'
_computing_structure_refinement 'SHELXL-93 (Sheldrick, 1993)'
_computing_structure_solution 'SHELXS-86 (Sheldrick, 1990)'
_diffrn_ambient_temperature 160(2)
_diffrn_measurement_device 'Siemens SMART CCD area-detector diffractometer'
_diffrn_measurement_method 'narrow w-rotation frames'
_diffrn_radiation_monochromator graphite
_diffrn_radiation_source 'fine-focus sealed tube'
_diffrn_radiation_type MoK\a
_diffrn_radiation_wavelength 0.71073
_diffrn_reflns_av_R_equivalents 0.0514
_diffrn_reflns_av_sigmaI/netI 0.0558
_diffrn_reflns_limit_h_max 10
_diffrn_reflns_limit_h_min -10
_diffrn_reflns_limit_k_max 18
_diffrn_reflns_limit_k_min -18
_diffrn_reflns_limit_l_max 20
_diffrn_reflns_limit_l_min -23
_diffrn_reflns_number 16927
_diffrn_reflns_theta_max 28.44
_diffrn_reflns_theta_min 1.82
_exptl_absorpt_coefficient_mu 0.810
_exptl_crystal_density_diffrn 1.327
_exptl_crystal_description prism
_exptl_crystal_F_000 872
_exptl_crystal_size_max 0.65
_exptl_crystal_size_mid 0.06
_exptl_crystal_size_min 0.03
_refine_diff_density_max 0.441
_refine_diff_density_min -0.768
_refine_diff_density_rms 0.095
_refine_ls_extinction_coef 0.0008(2)
_refine_ls_extinction_expression Fc^*^=kFc[1+0.001xFc^2^\l^3^/sin(2\q)]^-1/4^
_refine_ls_extinction_method SHELXL
_refine_ls_goodness_of_fit_all 1.059
_refine_ls_goodness_of_fit_obs 1.092
_refine_ls_matrix_type full
_refine_ls_number_parameters 282
_refine_ls_number_reflns 4904
_refine_ls_number_restraints 0
_refine_ls_restrained_S_all 1.059
_refine_ls_restrained_S_obs 1.092
_refine_ls_R_factor_all 0.0649
_refine_ls_R_factor_obs 0.0377
_refine_ls_shift/esd_max 0.003
_refine_ls_shift/esd_mean 0.000
_refine_ls_structure_factor_coef Fsqd
_refine_ls_weighting_details 'w=1/[\s^2^(Fo^2^)+(0.0305P)^2^+0.5523P] where P=(Fo^2^+2Fc^2^)/3'
_refine_ls_weighting_scheme calc
_refine_ls_wR_factor_all 0.0741
_refine_ls_wR_factor_obs 0.0658
_reflns_number_observed 3706
_reflns_number_total 4904
_reflns_observed_criterion >2sigma(I)
_cod_data_source_file c801547sup1.cif
_cod_data_source_block jdk13
_cod_depositor_comments
;
The following automatic conversions were performed:

'_refine_ls_weighting_scheme' value 'calc
w=1/[\s^2^(Fo^2^)+(0.0305P)^2^+0.5523P] where P=(Fo^2^+2Fc^2^)/3' was
changed to 'calc'. New tag '_refine_ls_weighting_details' was
created. The value of the new tag was set to
'w=1/[\s^2^(Fo^2^)+(0.0305P)^2^+0.5523P] where P=(Fo^2^+2Fc^2^)/3'.

Automatic conversion script
Id: cif_fix_values 3143 2015-03-26 13:38:13Z robertas 
;
_cod_original_sg_symbol_H-M P21/n
_cod_database_code 7027968

loop_
_symmetry_equiv_pos_as_xyz
'x, y, z'
'-x+1/2, y+1/2, -z+1/2'
'-x, -y, -z'
'x-1/2, -y-1/2, z-1/2'

loop_
_atom_site_aniso_label
_atom_site_aniso_U_11
_atom_site_aniso_U_22
_atom_site_aniso_U_33
_atom_site_aniso_U_23
_atom_site_aniso_U_13
_atom_site_aniso_U_12
C1 0.0202(15) 0.0192(15) 0.021(2) 0.0025(12) 0.0035(12) 0.0064(12)
C2 0.032(2) 0.017(2) 0.031(2) -0.0002(14) -0.0110(15) 0.0017(14)
C3 0.017(2) 0.022(2) 0.046(2) 0.013(2) -0.0007(15) 0.0001(13)
C4 0.028(2) 0.026(2) 0.020(2) 0.0091(13) 0.0067(13) 0.0063(14)
C5 0.0179(15) 0.021(2) 0.022(2) 0.0029(12) -0.0014(12) 0.0018(12)
C6 0.038(2) 0.052(2) 0.041(2) 0.011(2) 0.023(2) 0.022(2)
C7 0.084(3) 0.025(2) 0.051(2) -0.009(2) -0.038(2) 0.007(2)
C8 0.028(2) 0.040(2) 0.103(4) 0.034(2) -0.001(2) -0.010(2)
C9 0.072(3) 0.055(3) 0.027(2) 0.020(2) 0.020(2) 0.024(2)
C10 0.036(2) 0.038(2) 0.045(2) 0.002(2) -0.022(2) -0.007(2)
C91 0.049(2) 0.036(2) 0.012(2) 0.0042(14) 0.0034(14) 0.006(2)
C92 0.061(3) 0.036(2) 0.028(2) -0.001(2) 0.014(2) 0.013(2)
C93 0.019(2) 0.027(2) 0.024(2) 0.0063(13) 0.0026(13) -0.0042(13)
C94 0.031(2) 0.033(2) 0.032(2) 0.009(2) 0.0128(15) -0.005(2)
B1 0.017(2) 0.019(2) 0.028(2) -0.0018(14) -0.0027(14) -0.0013(13)
B2 0.017(2) 0.019(2) 0.026(2) 0.0016(15) 0.0088(14) 0.0029(14)
B3 0.016(2) 0.022(2) 0.036(2) 0.000(2) 0.002(2) -0.0006(14)
B4 0.021(2) 0.026(2) 0.029(2) 0.003(2) -0.006(2) 0.0029(15)
B6 0.025(2) 0.021(2) 0.022(2) -0.0033(15) 0.0045(15) -0.0003(15)
B7 0.026(2) 0.024(2) 0.027(2) -0.002(2) 0.0066(14) 0.001(2)
B8 0.022(2) 0.023(2) 0.033(2) 0.000(2) -0.001(2) 0.001(2)
B9 0.029(2) 0.027(2) 0.024(2) 0.004(2) -0.0009(15) 0.001(2)
B10 0.022(2) 0.020(2) 0.023(2) 0.0010(15) -0.0050(15) -0.0010(15)
N910 0.0230(13) 0.0249(13) 0.0147(12) 0.0029(11) 0.0019(10) 0.0011(11)
Rh5 0.01192(11) 0.01600(11) 0.01584(12) 0.00088(11) 0.00151(7) -0.00185(11)

loop_
_atom_site_label
_atom_site_type_symbol
_atom_site_fract_x
_atom_site_fract_y
_atom_site_fract_z
_atom_site_U_iso_or_equiv
_atom_site_thermal_displace_type
_atom_site_occupancy
_atom_site_calc_flag
_atom_site_refinement_flags
C1 C 0.6358(4) 0.9475(2) 0.8310(2) 0.0200(6) Uani 1 d .
C2 C 0.7881(4) 0.9934(2) 0.8444(2) 0.0274(7) Uani 1 d .
C3 C 0.8742(4) 0.9882(2) 0.7774(2) 0.0285(8) Uani 1 d .
C4 C 0.7733(4) 0.9402(2) 0.7223(2) 0.0245(7) Uani 1 d .
C5 C 0.6279(4) 0.9150(2) 0.7559(2) 0.0202(6) Uani 1 d .
C6 C 0.4976(4) 0.9433(3) 0.8825(2) 0.0427(10) Uani 1 d .
H6A H 0.4475(19) 0.8812(6) 0.8798(10) 0.064 Uiso 1 calc R
H6B H 0.4155(15) 0.9904(12) 0.8676(9) 0.064 Uiso 1 calc R
H6C H 0.5397(7) 0.9555(17) 0.9339(3) 0.064 Uiso 1 calc R
C7 C 0.8450(6) 1.0457(3) 0.9136(2) 0.0551(12) Uani 1 d .
H7A H 0.8191(32) 1.1121(4) 0.9072(7) 0.083 Uiso 1 calc R
H7B H 0.9635(7) 1.0380(16) 0.9223(9) 0.083 Uiso 1 calc R
H7C H 0.7895(26) 1.0213(14) 0.9566(4) 0.083 Uiso 1 calc R
C8 C 1.0370(4) 1.0327(3) 0.7656(3) 0.0571(12) Uani 1 d .
H8A H 1.0203(5) 1.0973(7) 0.7491(15) 0.086 Uiso 1 calc R
H8B H 1.0927(15) 0.9979(12) 0.7274(11) 0.086 Uiso 1 calc R
H8C H 1.1042(14) 1.0318(18) 0.8127(5) 0.086 Uiso 1 calc R
C9 C 0.8109(5) 0.9216(3) 0.6424(2) 0.0508(11) Uani 1 d .
H9A H 0.9292(7) 0.9259(18) 0.6374(4) 0.076 Uiso 1 calc R
H9B H 0.7549(27) 0.9678(12) 0.6098(3) 0.076 Uiso 1 calc R
H9C H 0.7730(29) 0.8589(8) 0.6281(5) 0.076 Uiso 1 calc R
C10 C 0.4839(4) 0.8666(2) 0.7177(2) 0.0408(10) Uani 1 d .
H10A H 0.4132(16) 0.9127(3) 0.6915(11) 0.061 Uiso 1 calc R
H10B H 0.4220(17) 0.8340(14) 0.7550(3) 0.061 Uiso 1 calc R
H10C H 0.5223(5) 0.8215(12) 0.6815(10) 0.061 Uiso 1 calc R
C91 C 0.7742(4) 0.7466(2) 1.0522(2) 0.0320(8) Uani 1 d .
H91A H 0.7436(4) 0.6892(2) 1.0788(2) 0.038 Uiso 1 calc R
H91B H 0.8783(4) 0.7696(2) 1.0763(2) 0.038 Uiso 1 calc R
C92 C 0.6430(5) 0.8195(2) 1.0617(2) 0.0412(9) Uani 1 d .
H92A H 0.6295(21) 0.8299(12) 1.1151(2) 0.062 Uiso 1 calc R
H92B H 0.5393(8) 0.7978(8) 1.0377(12) 0.062 Uiso 1 calc R
H92C H 0.6752(14) 0.8780(5) 1.0384(12) 0.062 Uiso 1 calc R
C93 C 0.6488(4) 0.6851(2) 0.9335(2) 0.0236(7) Uani 1 d .
H93A H 0.6750(4) 0.6587(2) 0.8845(2) 0.028 Uiso 1 calc R
H93B H 0.5722(4) 0.7377(2) 0.9238(2) 0.028 Uiso 1 calc R
C94 C 0.5635(4) 0.6109(2) 0.9773(2) 0.0317(8) Uani 1 d .
H94A H 0.4772(17) 0.5817(10) 0.9452(4) 0.048 Uiso 1 calc R
H94B H 0.5151(22) 0.6396(3) 1.0205(7) 0.048 Uiso 1 calc R
H94C H 0.6431(7) 0.5635(8) 0.9946(10) 0.048 Uiso 1 calc R
B1 B 1.0718(4) 0.8191(2) 0.8746(2) 0.0214(8) Uani 1 d .
H1 H 1.1375(36) 0.8851(22) 0.8844(16) 0.025(8) Uiso 1 d .
B2 B 1.0550(4) 0.7714(2) 0.7811(2) 0.0208(7) Uani 1 d .
H2 H 1.1240(40) 0.7998(23) 0.7348(18) 0.037(9) Uiso 1 d .
B3 B 1.1731(4) 0.7134(2) 0.8530(2) 0.0249(8) Uani 1 d .
H3 H 1.3066(40) 0.7027(23) 0.8437(17) 0.034(9) Uiso 1 d .
B4 B 1.1155(4) 0.7330(3) 0.9448(2) 0.0255(8) Uani 1 d .
H4 H 1.2201(40) 0.7463(22) 0.9868(17) 0.034(9) Uiso 1 d .
B6 B 0.8683(4) 0.7145(2) 0.7602(2) 0.0225(8) Uani 1 d .
H6 H 0.8035(34) 0.6981(20) 0.7075(15) 0.016(7) Uiso 1 d .
H56 H 0.7618(37) 0.7459(21) 0.8060(16) 0.026(8) Uiso 1 d .
H67 H 0.8904(39) 0.6338(21) 0.7942(17) 0.030(9) Uiso 1 d .
B7 B 1.0410(4) 0.6475(3) 0.7922(2) 0.0253(8) Uani 1 d .
H7 H 1.0867(44) 0.5993(25) 0.7547(19) 0.049(11) Uiso 1 d .
B8 B 1.0846(5) 0.6228(3) 0.9004(2) 0.0265(8) Uani 1 d .
H89 H 0.9395(32) 0.6040(18) 0.9155(14) 0.011(7) Uiso 1 d .
H8 H 1.1574(38) 0.5614(22) 0.9182(17) 0.032(9) Uiso 1 d .
B9 B 0.9568(4) 0.6586(3) 0.9744(2) 0.0269(8) Uani 1 d .
H9 H 0.9744(40) 0.6140(23) 1.0237(18) 0.036(9) Uiso 1 d .
B10 B 0.9092(4) 0.8038(3) 0.9377(2) 0.0221(8) Uani 1 d .
H10 H 0.9125(34) 0.8644(19) 0.9750(15) 0.016(8) Uiso 1 d .
N910 N 0.8024(3) 0.7218(2) 0.97161(13) 0.0208(5) Uani 1 d .
Rh5 Rh 0.83679(3) 0.84534(2) 0.817226(12) 0.01456(7) Uani 1 d .

loop_
_atom_type_symbol
_atom_type_description
_atom_type_scat_dispersion_real
_atom_type_scat_dispersion_imag
_atom_type_scat_source
C C 0.0033 0.0016 'International Tables Vol C Tables 4.2.6.8 and 6.1.1.4'
H H 0.0000 0.0000 'International Tables Vol C Tables 4.2.6.8 and 6.1.1.4'
B B 0.0013 0.0007 'International Tables Vol C Tables 4.2.6.8 and 6.1.1.4'
N N 0.0061 0.0033 'International Tables Vol C Tables 4.2.6.8 and 6.1.1.4'
Rh Rh -1.1178 0.9187 'International Tables Vol C Tables 4.2.6.8 and 6.1.1.4'

loop_
_geom_angle_atom_site_label_1
_geom_angle_atom_site_label_2
_geom_angle_atom_site_label_3
_geom_angle
C2 C1 C5 107.7(3)
C2 C1 C6 126.9(3)
C5 C1 C6 125.0(3)
C2 C1 Rh5 71.1(2)
C5 C1 Rh5 71.0(2)
C6 C1 Rh5 129.0(2)
C1 C2 C3 107.7(3)
C1 C2 C7 126.9(3)
C3 C2 C7 125.1(3)
C1 C2 Rh5 71.7(2)
C3 C2 Rh5 70.3(2)
C7 C2 Rh5 127.5(2)
C4 C3 C2 108.2(3)
C4 C3 C8 126.2(3)
C2 C3 C8 125.4(3)
C4 C3 Rh5 71.9(2)
C2 C3 Rh5 72.0(2)
C8 C3 Rh5 125.6(2)
C5 C4 C3 107.4(3)
C5 C4 C9 125.6(3)
C3 C4 C9 127.0(3)
C5 C4 Rh5 71.5(2)
C3 C4 Rh5 70.4(2)
C9 C4 Rh5 124.7(2)
C4 C5 C1 109.0(3)
C4 C5 C10 125.8(3)
C1 C5 C10 125.1(3)
C4 C5 Rh5 71.4(2)
C1 C5 Rh5 71.7(2)
C10 C5 Rh5 125.6(2)
C92 C91 N910 114.6(3)
N910 C93 C94 114.3(2)
B3 B1 B4 59.2(2)
B3 B1 B10 113.7(3)
B4 B1 B10 66.5(2)
B3 B1 B2 59.2(2)
B4 B1 B2 113.2(2)
B10 B1 B2 120.9(2)
B3 B1 Rh5 117.3(2)
B4 B1 Rh5 126.4(2)
B10 B1 Rh5 69.6(2)
B2 B1 Rh5 66.8(2)
B3 B1 H1 122.6(16)
B4 B1 H1 114.0(16)
B10 B1 H1 112.1(16)
B2 B1 H1 119.0(15)
Rh5 B1 H1 109.9(16)
B6 B2 B3 111.7(3)
B6 B2 B7 60.2(2)
B3 B2 B7 59.4(2)
B6 B2 B1 113.2(2)
B3 B2 B1 59.6(2)
B7 B2 B1 105.9(2)
B6 B2 Rh5 64.9(2)
B3 B2 Rh5 115.4(2)
B7 B2 Rh5 112.7(2)
B1 B2 Rh5 64.29(15)
B6 B2 H2 119.2(17)
B3 B2 H2 115.9(17)
B7 B2 H2 119.2(18)
B1 B2 H2 122.6(17)
Rh5 B2 H2 119.9(17)
B8 B3 B4 61.3(2)
B8 B3 B7 69.0(2)
B4 B3 B7 118.3(3)
B8 B3 B2 118.8(3)
B4 B3 B2 116.1(3)
B7 B3 B2 60.9(2)
B8 B3 B1 108.5(3)
B4 B3 B1 60.5(2)
B7 B3 B1 108.3(2)
B2 B3 B1 61.2(2)
B8 B3 H3 114.0(17)
B4 B3 H3 118.3(16)
B7 B3 H3 113.7(17)
B2 B3 H3 116.8(16)
B1 B3 H3 128.1(17)
B3 B4 B8 58.6(2)
B3 B4 B1 60.3(2)
B8 B4 B1 106.3(3)
B3 B4 B9 114.9(3)
B8 B4 B9 61.0(2)
B1 B4 B9 120.2(3)
B3 B4 B10 107.3(2)
B8 B4 B10 109.2(2)
B1 B4 B10 57.4(2)
B9 B4 B10 72.0(2)
B3 B4 H4 114.8(16)
B8 B4 H4 122.2(16)
B1 B4 H4 118.1(16)
B9 B4 H4 116.2(16)
B10 B4 H4 125.1(16)
B2 B6 B7 61.0(2)
B2 B6 Rh5 67.8(2)
B7 B6 Rh5 115.6(2)
B2 B6 H6 131.8(15)
B7 B6 H6 120.4(15)
Rh5 B6 H6 122.4(15)
B2 B6 H56 108.0(13)
B7 B6 H56 121.9(13)
Rh5 B6 H56 45.8(13)
H6 B6 H56 108.1(20)
B2 B6 H67 102.4(14)
B7 B6 H67 44.7(14)
Rh5 B6 H67 124.1(13)
H6 B6 H67 105.1(20)
H56 B6 H67 95.2(19)
B3 B7 B6 110.9(3)
B3 B7 B2 59.8(2)
B6 B7 B2 58.8(2)
B3 B7 B8 54.7(2)
B6 B7 B8 120.5(3)
B2 B7 B8 106.0(2)
B3 B7 H67 129.5(14)
B6 B7 H67 47.7(14)
B2 B7 H67 103.1(14)
B8 B7 H67 93.8(14)
B3 B7 H7 121.4(20)
B6 B7 H7 117.2(20)
B2 B7 H7 123.7(20)
B8 B7 H7 117.3(20)
H67 B7 H7 107.7(24)
B3 B8 B4 60.1(2)
B3 B8 B9 114.9(3)
B4 B8 B9 59.6(2)
B3 B8 B7 56.2(2)
B4 B8 B7 106.9(3)
B9 B8 B7 125.9(3)
B3 B8 H89 133.7(12)
B4 B8 H89 101.9(12)
B9 B8 H89 46.6(12)
B7 B8 H89 97.4(12)
B3 B8 H8 120.5(17)
B4 B8 H8 121.3(16)
B9 B8 H8 110.0(16)
B7 B8 H8 119.3(16)
H89 B8 H8 105.5(20)
N910 B9 B4 104.3(3)
N910 B9 B8 130.2(3)
B4 B9 B8 59.4(2)
N910 B9 H89 105.8(12)
B4 B9 H89 99.5(12)
B8 B9 H89 44.2(12)
N910 B9 H9 115.9(18)
B4 B9 H9 121.6(18)
B8 B9 H9 111.7(17)
H89 B9 H9 107.6(21)
N910 B10 B1 139.6(3)
N910 B10 B4 94.7(2)
B1 B10 B4 56.2(2)
N910 B10 Rh5 115.5(2)
B1 B10 Rh5 62.54(15)
B4 B10 Rh5 111.8(2)
N910 B10 H10 110.1(15)
B1 B10 H10 107.0(15)
B4 B10 H10 112.2(15)
Rh5 B10 H10 111.5(14)
Rh5 H56 B6 97.1(10)
B6 H67 B7 87.6(10)
B8 H89 B9 89.1(8)
C93 N910 C91 110.4(2)
C93 N910 B9 118.2(2)
C91 N910 B9 105.9(2)
C93 N910 B10 123.2(2)
C91 N910 B10 107.7(2)
B9 N910 B10 88.8(2)
B6 Rh5 B1 86.94(13)
B6 Rh5 C3 129.33(13)
B1 Rh5 C3 100.39(12)
B6 Rh5 B2 47.36(13)
B1 Rh5 B2 48.87(13)
C3 Rh5 B2 102.88(13)
B6 Rh5 C4 101.49(13)
B1 Rh5 C4 129.44(13)
C3 Rh5 C4 37.73(12)
B2 Rh5 C4 103.21(12)
B6 Rh5 C5 105.44(13)
B1 Rh5 C5 162.63(12)
C3 Rh5 C5 62.38(11)
B2 Rh5 C5 133.27(12)
C4 Rh5 C5 37.09(11)
B6 Rh5 C2 164.36(13)
B1 Rh5 C2 103.19(12)
C3 Rh5 C2 37.75(12)
B2 Rh5 C2 133.07(13)
C4 Rh5 C2 62.88(12)
C5 Rh5 C2 62.29(11)
B6 Rh5 C1 137.15(13)
B1 Rh5 C1 134.81(12)
C3 Rh5 C1 62.62(11)
B2 Rh5 C1 164.67(12)
C4 Rh5 C1 62.53(11)
C5 Rh5 C1 37.35(10)
C2 Rh5 C1 37.19(11)
B6 Rh5 B10 100.91(13)
B1 Rh5 B10 47.88(13)
C3 Rh5 B10 121.10(13)
B2 Rh5 B10 88.91(13)
C4 Rh5 B10 157.19(13)
C5 Rh5 B10 137.51(12)
C2 Rh5 B10 94.70(12)
C1 Rh5 B10 102.73(12)
B6 Rh5 H56 37.1(11)
B1 Rh5 H56 103.6(11)
C3 Rh5 H56 150.6(10)
B2 Rh5 H56 80.9(11)
C4 Rh5 H56 112.9(10)
C5 Rh5 H56 93.5(11)
C2 Rh5 H56 145.9(11)
C1 Rh5 H56 109.1(11)
B10 Rh5 H56 87.8(10)

loop_
_geom_bond_atom_site_label_1
_geom_bond_atom_site_label_2
_geom_bond_distance
C1 C2 1.418(4)
C1 C5 1.423(4)
C1 C6 1.501(4)
C1 Rh5 2.228(3)
C2 C3 1.429(5)
C2 C7 1.500(4)
C2 Rh5 2.219(3)
C3 C4 1.427(4)
C3 C8 1.503(4)
C3 Rh5 2.197(3)
C4 C5 1.410(4)
C4 C9 1.505(4)
C4 Rh5 2.217(3)
C5 C10 1.500(4)
C5 Rh5 2.218(3)
C91 C92 1.516(5)
C91 N910 1.518(4)
C93 N910 1.493(4)
C93 C94 1.516(4)
B1 B3 1.781(5)
B1 B4 1.783(5)
B1 B10 1.808(5)
B1 B2 1.808(5)
B1 Rh5 2.162(3)
B1 H1 1.10(3)
B2 B6 1.754(5)
B2 B3 1.773(5)
B2 B7 1.792(5)
B2 Rh5 2.207(3)
B2 H2 1.11(3)
B3 B8 1.734(5)
B3 B4 1.760(5)
B3 B7 1.766(5)
B3 H3 1.13(3)
B4 B8 1.781(5)
B4 B9 1.785(5)
B4 B10 1.968(5)
B4 H4 1.12(3)
B6 B7 1.778(5)
B6 Rh5 2.159(4)
B6 H6 1.08(3)
B6 H56 1.31(3)
B6 H67 1.32(3)
B7 B8 1.983(5)
B7 H7 1.05(4)
B7 H67 1.25(3)
B8 B9 1.809(5)
B8 H89 1.26(3)
B8 H8 1.10(3)
B9 N910 1.553(4)
B9 H9 1.09(3)
B9 H89 1.32(3)
B10 N910 1.606(4)
B10 Rh5 2.284(3)
B10 H10 1.10(3)
Rh5 H56 1.56(3)
